data_4116786
loop_
_publ_author_name
'Karsten Meyer'
'Jesper Bendix'
'Nils Metzler-Nolte'
'Thomas Weyherm\"uller'
'Karl Wieghardt'

_publ_section_title
;
 Nitridomanganese(V) and -(VI) Complexes Containing Macrocyclic Amine
 Ligands
;
_journal_name_full 'Journal of the American Chemical Society'
_journal_page_first 7260
_journal_page_last 7270
_journal_paper_doi 10.1021/ja980686j
_journal_volume 120
_journal_year 1998
_chemical_formula_structural '[C12 H24 F3 Mn N5 O2]+, ClO4-'
_chemical_formula_sum 'C12 H24 Cl F3 Mn N5 O6'
_chemical_formula_weight 481.75
_chemical_name_systematic
; 
 ? 
;
_space_group_IT_number 14
_symmetry_cell_setting monoclinic
_symmetry_space_group_name_Hall '-P 2ybc'
_symmetry_space_group_name_H-M 'P 1 21/c 1'
_atom_sites_solution_hydrogens geom
_atom_sites_solution_primary direct
_atom_sites_solution_secondary difmap
_audit_creation_method SHELXL
_cell_angle_alpha 90.00
_cell_angle_beta 90.69(3)
_cell_angle_gamma 90.00
_cell_formula_units_Z 8
_cell_length_a 14.334(3)
_cell_length_b 15.237(3)
_cell_length_c 17.745(4)
_cell_measurement_reflns_used 25
_cell_measurement_temperature 100(2)
_cell_measurement_theta_max 22.60
_cell_measurement_theta_min 10.05
_cell_volume 3875.4(14)
_computing_structure_refinement 'SHELXL-93 (Sheldrick, 1993)'
_computing_structure_solution 'SHELXS-86 (Sheldrick, 1990)'
_diffrn_ambient_temperature 100(2)
_diffrn_measurement_device 'Enraf-Nonius CAD4'
_diffrn_measurement_method 2\q/\w-scan
_diffrn_radiation_monochromator graphite
_diffrn_radiation_source 'fine-focus sealed tube'
_diffrn_radiation_type MoK\a
_diffrn_radiation_wavelength 0.71073
_diffrn_reflns_av_R_equivalents 0.0885
_diffrn_reflns_av_sigmaI/netI 0.0598
_diffrn_reflns_limit_h_max 18
_diffrn_reflns_limit_h_min -18
_diffrn_reflns_limit_k_max 19
_diffrn_reflns_limit_k_min 0
_diffrn_reflns_limit_l_max 23
_diffrn_reflns_limit_l_min 0
_diffrn_reflns_number 9140
_diffrn_reflns_theta_max 27.46
_diffrn_reflns_theta_min 1.42
_diffrn_standards_decay_% 0
_diffrn_standards_interval_count 100
_diffrn_standards_number 3
_exptl_absorpt_coefficient_mu 0.887
_exptl_crystal_colour blue
_exptl_crystal_density_diffrn 1.651
_exptl_crystal_description 'Transparent block'
_exptl_crystal_F_000 1984
_exptl_crystal_size_max 0.53
_exptl_crystal_size_mid 0.46
_exptl_crystal_size_min 0.39
_refine_diff_density_max 1.265
_refine_diff_density_min -1.022
_refine_diff_density_rms 0.125
_refine_ls_extinction_coef 0.0011(2)
_refine_ls_extinction_expression Fc^*^=kFc[1+0.001xFc^2^\l^3^/sin(2\q)]^-1/4^
_refine_ls_extinction_method SHELXL
_refine_ls_goodness_of_fit_all 1.123
_refine_ls_goodness_of_fit_obs 1.176
_refine_ls_matrix_type full
_refine_ls_number_parameters 543
_refine_ls_number_reflns 8852
_refine_ls_number_restraints 0
_refine_ls_restrained_S_all 1.124
_refine_ls_restrained_S_obs 1.176
_refine_ls_R_factor_all 0.0848
_refine_ls_R_factor_obs 0.0733
_refine_ls_shift/esd_max -0.001
_refine_ls_shift/esd_mean 0.000
_refine_ls_structure_factor_coef Fsqd
_refine_ls_weighting_details 'w=1/[\s^2^(Fo^2^)+(0.0471P)^2^+23.5976P] where P=(Fo^2^+2Fc^2^)/3'
_refine_ls_weighting_scheme calc
_refine_ls_wR_factor_all 0.1985
_refine_ls_wR_factor_obs 0.1901
_reflns_number_observed 7494
_reflns_number_total 8853
_reflns_observed_criterion >2sigma(I)
_cod_data_source_file ja980686j_6.cif
_cod_data_source_block 6
_cod_depositor_comments
;
The following automatic conversions were performed:

'_refine_ls_weighting_scheme' value 'calc
w=1/[\s^2^(Fo^2^)+(0.0471P)^2^+23.5976P] where P=(Fo^2^+2Fc^2^)/3'
was changed to 'calc'. New tag '_refine_ls_weighting_details' was
created. The value of the new tag was set to
'w=1/[\s^2^(Fo^2^)+(0.0471P)^2^+23.5976P] where P=(Fo^2^+2Fc^2^)/3'.

Automatic conversion script
Id: cif_fix_values 3143 2015-03-26 13:38:13Z robertas 
;
_cod_database_code 4116786

loop_
_symmetry_equiv_pos_as_xyz
'x, y, z'
'-x, y+1/2, -z+1/2'
'-x, -y, -z'
'x, -y-1/2, z-1/2'

loop_
_atom_site_aniso_label
_atom_site_aniso_U_11
_atom_site_aniso_U_22
_atom_site_aniso_U_33
_atom_site_aniso_U_23
_atom_site_aniso_U_13
_atom_site_aniso_U_12
Mn1 0.0156(3) 0.0139(3) 0.0240(3) -0.0038(2) -0.0018(2) -0.0024(2)
N1 0.020(2) 0.018(2) 0.034(2) -0.0026(15) -0.0097(15) -0.0017(14)
N2 0.024(2) 0.019(2) 0.029(2) -0.0013(15) 0.001(2) -0.0012(15)
N3 0.027(2) 0.015(2) 0.028(2) 0.0000(14) -0.0051(15) -0.0043(14)
N4 0.020(2) 0.022(2) 0.031(2) -0.006(2) 0.0046(15) -0.0048(15)
N5 0.021(2) 0.021(2) 0.031(2) -0.010(2) 0.0009(15) -0.0030(15)
C1 0.039(3) 0.025(2) 0.029(2) 0.003(2) -0.011(2) -0.002(2)
C2 0.036(3) 0.026(2) 0.032(3) 0.006(2) 0.004(2) -0.001(2)
C3 0.023(2) 0.026(2) 0.045(3) 0.001(2) 0.009(2) 0.002(2)
C4 0.024(2) 0.021(2) 0.053(3) -0.003(2) 0.000(2) 0.004(2)
C5 0.028(2) 0.013(2) 0.048(3) 0.001(2) -0.007(2) 0.000(2)
C6 0.047(3) 0.021(2) 0.027(2) -0.001(2) -0.003(2) -0.006(2)
C7 0.045(3) 0.022(2) 0.032(3) -0.001(2) 0.011(2) -0.008(2)
C8 0.020(2) 0.028(2) 0.053(3) -0.015(2) 0.009(2) -0.002(2)
C9 0.019(2) 0.024(2) 0.063(4) -0.013(2) -0.003(2) 0.005(2)
C10 0.022(2) 0.023(2) 0.052(3) -0.006(2) -0.017(2) 0.003(2)
O11 0.0190(15) 0.0122(13) 0.039(2) -0.0032(12) -0.0078(13) -0.0015(11)
O12 0.021(2) 0.0147(14) 0.049(2) -0.0039(14) -0.0140(14) 0.0029(12)
C11 0.015(2) 0.015(2) 0.029(2) -0.001(2) -0.006(2) 0.0001(15)
C12 0.019(2) 0.019(2) 0.077(4) -0.012(2) -0.019(2) 0.004(2)
F11 0.051(2) 0.036(2) 0.146(4) -0.039(2) -0.059(3) 0.011(2)
F12 0.069(3) 0.049(2) 0.154(5) 0.019(3) -0.077(3) -0.005(2)
F13 0.023(2) 0.220(8) 0.141(5) -0.079(5) 0.022(3) -0.038(3)
Mn2 0.0154(3) 0.0132(3) 0.0217(3) -0.0005(2) -0.0006(2) 0.0042(2)
N11 0.020(2) 0.019(2) 0.028(2) -0.0018(14) -0.0044(14) 0.0029(14)
N12 0.022(2) 0.014(2) 0.024(2) -0.0006(13) -0.0043(14) 0.0004(13)
N13 0.021(2) 0.021(2) 0.023(2) 0.0032(14) -0.0020(14) 0.0030(14)
N14 0.015(2) 0.018(2) 0.037(2) 0.002(2) 0.0048(15) 0.0024(14)
N15 0.022(2) 0.022(2) 0.034(2) -0.003(2) -0.002(2) 0.0061(15)
C21 0.039(3) 0.024(2) 0.028(2) 0.001(2) -0.012(2) -0.003(2)
C22 0.037(3) 0.021(2) 0.022(2) 0.001(2) 0.001(2) -0.005(2)
C23 0.019(2) 0.015(2) 0.034(2) 0.002(2) 0.000(2) -0.002(2)
C24 0.021(2) 0.018(2) 0.037(3) -0.002(2) -0.008(2) -0.001(2)
C25 0.019(2) 0.029(2) 0.033(2) 0.005(2) -0.008(2) 0.003(2)
C26 0.030(2) 0.028(2) 0.028(2) 0.009(2) -0.001(2) 0.005(2)
C27 0.026(2) 0.027(2) 0.033(2) 0.006(2) 0.005(2) 0.000(2)
C28 0.016(2) 0.027(2) 0.051(3) 0.003(2) 0.007(2) 0.000(2)
C29 0.021(2) 0.030(3) 0.057(3) -0.001(2) -0.004(2) -0.005(2)
C30 0.019(2) 0.032(3) 0.045(3) -0.005(2) -0.011(2) 0.000(2)
O31 0.0206(15) 0.0145(14) 0.035(2) -0.0005(12) 0.0065(13) 0.0041(12)
O32 0.025(2) 0.0155(15) 0.045(2) 0.0007(14) 0.0118(14) 0.0017(12)
C31 0.015(2) 0.016(2) 0.030(2) -0.003(2) 0.001(2) 0.0021(15)
C32 0.018(2) 0.019(2) 0.054(3) -0.008(2) 0.007(2) 0.000(2)
F31 0.054(2) 0.030(2) 0.156(5) -0.033(2) 0.061(3) -0.008(2)
F32 0.015(2) 0.132(4) 0.080(3) -0.039(3) -0.004(2) 0.007(2)
F33 0.051(2) 0.077(3) 0.066(3) 0.017(2) 0.031(2) 0.017(2)
Cl5 0.0413(6) 0.0177(5) 0.0262(5) 0.0003(4) -0.0027(5) 0.0017(4)
O51 0.050(3) 0.043(3) 0.105(4) -0.022(3) 0.017(3) 0.007(2)
O52 0.090(4) 0.039(2) 0.046(3) 0.012(2) -0.031(2) -0.008(2)
O53 0.080(4) 0.036(2) 0.059(3) -0.016(2) -0.027(3) -0.005(2)
O54 0.052(3) 0.047(3) 0.066(3) 0.022(2) 0.005(2) 0.001(2)
Cl4 0.0482(8) 0.0205(5) 0.0390(7) 0.0028(5) -0.0005(5) -0.0028(5)
O41 0.066(6) 0.118(11) 0.125(12) 0.091(10) -0.019(7) -0.005(8)
O42 0.077(7) 0.031(4) 0.114(8) -0.026(4) 0.017(6) -0.028(4)
O43 0.032(4) 0.085(7) 0.085(6) 0.013(5) -0.008(4) 0.015(4)
O44 0.073(7) 0.068(6) 0.088(7) -0.035(6) -0.003(5) 0.007(5)
O41X 0.051(8) 0.040(8) 0.038(7) -0.004(6) 0.009(5) 0.014(6)
O42X 0.117(18) 0.049(9) 0.055(8) 0.008(7) 0.007(9) 0.047(11)
O43X 0.076(12) 0.091(13) 0.086(13) 0.029(10) 0.033(10) -0.023(10)
O44X 0.187(22) 0.026(7) 0.061(10) -0.020(6) 0.009(12) -0.027(10)

loop_
_atom_site_label
_atom_site_type_symbol
_atom_site_fract_x
_atom_site_fract_y
_atom_site_fract_z
_atom_site_U_iso_or_equiv
_atom_site_thermal_displace_type
_atom_site_occupancy
_atom_site_calc_flag
_atom_site_refinement_flags
_atom_site_disorder_group
Mn1 Mn 0.81526(4) 0.24924(4) 0.17433(4) 0.0178(2) Uani 1 d . .
N1 N 0.8553(3) 0.1382(2) 0.2291(2) 0.0242(8) Uani 1 d . .
H1 H 0.8171(3) 0.0933(2) 0.2112(2) 0.029 Uiso 1 calc R .
N2 N 0.7348(3) 0.2708(2) 0.2663(2) 0.0242(8) Uani 1 d . .
H2 H 0.7669(3) 0.3125(2) 0.2947(2) 0.029 Uiso 1 calc R .
N3 N 0.7515(3) 0.3428(2) 0.1093(2) 0.0233(8) Uani 1 d . .
H3 H 0.7845(3) 0.3945(2) 0.1178(2) 0.028 Uiso 1 calc R .
N4 N 0.8717(3) 0.2079(3) 0.0770(2) 0.0242(8) Uani 1 d . .
H4 H 0.8341(3) 0.1628(3) 0.0587(2) 0.029 Uiso 1 calc R .
N5 N 0.8995(3) 0.3042(2) 0.1993(2) 0.0244(8) Uani 1 d . .
C1 C 0.8326(4) 0.1504(3) 0.3095(3) 0.0308(10) Uani 1 d . .
H1A H 0.8786(4) 0.1900(3) 0.3340(3) 0.037 Uiso 1 calc R .
H1B H 0.8339(4) 0.0933(3) 0.3361(3) 0.037 Uiso 1 calc R .
C2 C 0.7362(4) 0.1900(3) 0.3127(3) 0.0314(10) Uani 1 d . .
H2A H 0.6895(4) 0.1476(3) 0.2931(3) 0.038 Uiso 1 calc R .
H2B H 0.7205(4) 0.2042(3) 0.3655(3) 0.038 Uiso 1 calc R .
C3 C 0.6390(3) 0.3057(3) 0.2575(3) 0.0311(11) Uani 1 d . .
H3A H 0.6150(3) 0.3219(3) 0.3077(3) 0.037 Uiso 1 calc R .
H3B H 0.5981(3) 0.2592(3) 0.2365(3) 0.037 Uiso 1 calc R .
C4 C 0.6344(3) 0.3852(3) 0.2064(3) 0.0325(11) Uani 1 d . .
H4A H 0.6814(3) 0.4286(3) 0.2238(3) 0.039 Uiso 1 calc R .
H4B H 0.5721(3) 0.4126(3) 0.2108(3) 0.039 Uiso 1 calc R .
C5 C 0.6518(3) 0.3641(3) 0.1242(3) 0.0299(10) Uani 1 d . .
H5A H 0.6124(3) 0.3135(3) 0.1090(3) 0.036 Uiso 1 calc R .
H5B H 0.6329(3) 0.4150(3) 0.0929(3) 0.036 Uiso 1 calc R .
C6 C 0.7675(4) 0.3192(3) 0.0297(3) 0.0319(11) Uani 1 d . .
H6A H 0.7611(4) 0.3719(3) -0.0025(3) 0.038 Uiso 1 calc R .
H6B H 0.7206(4) 0.2755(3) 0.0129(3) 0.038 Uiso 1 calc R .
C7 C 0.8642(4) 0.2813(3) 0.0225(3) 0.0328(11) Uani 1 d . .
H7A H 0.8741(4) 0.2598(3) -0.0295(3) 0.039 Uiso 1 calc R .
H7B H 0.9118(4) 0.3267(3) 0.0340(3) 0.039 Uiso 1 calc R .
C8 C 0.9687(3) 0.1722(3) 0.0840(3) 0.0338(11) Uani 1 d . .
H8A H 1.0106(3) 0.2185(3) 0.1042(3) 0.041 Uiso 1 calc R .
H8B H 0.9912(3) 0.1557(3) 0.0334(3) 0.041 Uiso 1 calc R .
C9 C 0.9732(3) 0.0932(3) 0.1349(3) 0.0354(12) Uani 1 d . .
H9A H 1.0363(3) 0.0673(3) 0.1315(3) 0.042 Uiso 1 calc R .
H9B H 0.9283(3) 0.0490(3) 0.1156(3) 0.042 Uiso 1 calc R .
C10 C 0.9527(3) 0.1096(3) 0.2173(3) 0.0325(11) Uani 1 d . .
H10A H 0.9643(3) 0.0550(3) 0.2462(3) 0.039 Uiso 1 calc R .
H10B H 0.9957(3) 0.1552(3) 0.2369(3) 0.039 Uiso 1 calc R .
O11 O 0.6929(2) 0.1718(2) 0.1360(2) 0.0234(7) Uani 1 d . .
O12 O 0.7357(2) 0.0307(2) 0.1329(2) 0.0286(7) Uani 1 d . .
C11 C 0.6814(3) 0.0921(3) 0.1221(3) 0.0197(8) Uani 1 d . .
C12 C 0.5861(3) 0.0697(3) 0.0874(4) 0.0383(14) Uani 1 d . .
F11 F 0.5846(3) -0.0043(3) 0.0512(3) 0.078(2) Uani 1 d . .
F12 F 0.5598(3) 0.1297(3) 0.0358(4) 0.091(2) Uani 1 d . .
F13 F 0.5231(3) 0.0681(6) 0.1375(4) 0.128(3) Uani 1 d . .
Mn2 Mn 0.68922(4) 0.75763(4) 0.14390(4) 0.0168(2) Uani 1 d . .
N11 N 0.6349(3) 0.7276(2) 0.0422(2) 0.0220(7) Uani 1 d . .
H11 H 0.6707(3) 0.6819(2) 0.0234(2) 0.026 Uiso 1 calc R .
N12 N 0.7646(3) 0.8487(2) 0.0859(2) 0.0198(7) Uani 1 d . .
H12 H 0.7373(3) 0.9027(2) 0.0960(2) 0.024 Uiso 1 calc R .
N13 N 0.7680(3) 0.7668(2) 0.2396(2) 0.0218(7) Uani 1 d . .
H13 H 0.7408(3) 0.8110(2) 0.2680(2) 0.026 Uiso 1 calc R .
N14 N 0.6376(3) 0.6472(2) 0.1917(2) 0.0232(8) Uani 1 d . .
H14 H 0.6739(3) 0.6009(2) 0.1744(2) 0.028 Uiso 1 calc R .
N15 N 0.6092(3) 0.8172(3) 0.1680(2) 0.0259(8) Uani 1 d . .
C21 C 0.6502(4) 0.8038(3) -0.0082(3) 0.0300(10) Uani 1 d . .
H21A H 0.6067(4) 0.8520(3) 0.0042(3) 0.036 Uiso 1 calc R .
H21B H 0.6399(4) 0.7867(3) -0.0614(3) 0.036 Uiso 1 calc R .
C22 C 0.7493(4) 0.8326(3) 0.0042(3) 0.0266(10) Uani 1 d . .
H22A H 0.7925(4) 0.7866(3) -0.0134(3) 0.032 Uiso 1 calc R .
H22B H 0.7614(4) 0.8870(3) -0.0246(3) 0.032 Uiso 1 calc R .
C23 C 0.8659(3) 0.8591(3) 0.1039(3) 0.0230(9) Uani 1 d . .
H23A H 0.8907(3) 0.9101(3) 0.0760(3) 0.028 Uiso 1 calc R .
H23B H 0.8998(3) 0.8061(3) 0.0871(3) 0.028 Uiso 1 calc R .
C24 C 0.8832(3) 0.8724(3) 0.1873(3) 0.0256(9) Uani 1 d . .
H24A H 0.8414(3) 0.9194(3) 0.2054(3) 0.031 Uiso 1 calc R .
H24B H 0.9483(3) 0.8925(3) 0.1951(3) 0.031 Uiso 1 calc R .
C25 C 0.8675(3) 0.7908(3) 0.2339(3) 0.0271(10) Uani 1 d . .
H25A H 0.9019(3) 0.7413(3) 0.2111(3) 0.033 Uiso 1 calc R .
H25B H 0.8934(3) 0.8004(3) 0.2852(3) 0.033 Uiso 1 calc R .
C26 C 0.7557(3) 0.6844(3) 0.2837(3) 0.0284(10) Uani 1 d . .
H26A H 0.7694(3) 0.6953(3) 0.3377(3) 0.034 Uiso 1 calc R .
H26B H 0.7991(3) 0.6387(3) 0.2655(3) 0.034 Uiso 1 calc R .
C27 C 0.6559(3) 0.6538(3) 0.2736(3) 0.0285(10) Uani 1 d . .
H27A H 0.6472(3) 0.5960(3) 0.2980(3) 0.034 Uiso 1 calc R .
H27B H 0.6126(3) 0.6963(3) 0.2967(3) 0.034 Uiso 1 calc R .
C28 C 0.5393(3) 0.6249(3) 0.1723(3) 0.0311(11) Uani 1 d . .
H28A H 0.4978(3) 0.6717(3) 0.1912(3) 0.037 Uiso 1 calc R .
H28B H 0.5222(3) 0.5695(3) 0.1979(3) 0.037 Uiso 1 calc R .
C29 C 0.5241(4) 0.6144(4) 0.0883(3) 0.0362(12) Uani 1 d . .
H29A H 0.4601(4) 0.5920(4) 0.0797(3) 0.043 Uiso 1 calc R .
H29B H 0.5679(4) 0.5692(4) 0.0700(3) 0.043 Uiso 1 calc R .
C30 C 0.5365(3) 0.6967(3) 0.0408(3) 0.0322(11) Uani 1 d . .
H30A H 0.5173(3) 0.6840(3) -0.0119(3) 0.039 Uiso 1 calc R .
H30B H 0.4955(3) 0.7437(3) 0.0600(3) 0.039 Uiso 1 calc R .
O31 O 0.8038(2) 0.6724(2) 0.1033(2) 0.0235(7) Uani 1 d . .
O32 O 0.7775(2) 0.5307(2) 0.1302(2) 0.0285(7) Uani 1 d . .
C31 C 0.8196(3) 0.5919(3) 0.1007(3) 0.0204(8) Uani 1 d . .
C32 C 0.9081(3) 0.5689(3) 0.0555(3) 0.0304(11) Uani 1 d . .
F31 F 0.9083(3) 0.4875(2) 0.0322(3) 0.079(2) Uani 1 d . .
F32 F 0.9831(2) 0.5877(4) 0.0934(3) 0.076(2) Uani 1 d . .
F33 F 0.9149(3) 0.6159(3) -0.0071(2) 0.0646(12) Uani 1 d . .
Cl5 Cl 0.18674(9) 0.92869(7) 0.08915(6) 0.0284(3) Uani 1 d . .
O51 O 0.2572(4) 0.8739(3) 0.0586(4) 0.0661(15) Uani 1 d . .
O52 O 0.1343(4) 0.9658(3) 0.0279(3) 0.0586(13) Uani 1 d . .
O53 O 0.2255(4) 0.9972(3) 0.1336(3) 0.0585(13) Uani 1 d . .
O54 O 0.1277(3) 0.8744(3) 0.1345(3) 0.0550(12) Uani 1 d . .
Cl4 Cl 0.31993(10) 0.43156(8) 0.11766(8) 0.0359(3) Uani 1 d . .
O41 O 0.3078(8) 0.4919(11) 0.0605(9) 0.103(5) Uani 0.638(11) d P 1
O42 O 0.2782(7) 0.3514(5) 0.1065(6) 0.074(3) Uani 0.638(11) d P 1
O43 O 0.4221(5) 0.4159(7) 0.1235(5) 0.067(3) Uani 0.638(11) d P 1
O44 O 0.2896(7) 0.4636(7) 0.1883(6) 0.076(3) Uani 0.638(11) d P 1
O41X O 0.3036(11) 0.4433(10) 0.0360(8) 0.043(4) Uani 0.362(11) d P 2
O42X O 0.3634(15) 0.3558(10) 0.1345(8) 0.074(7) Uani 0.362(11) d P 2
O43X O 0.2207(13) 0.4251(13) 0.1527(10) 0.084(6) Uani 0.362(11) d P 2
O44X O 0.3443(18) 0.5046(9) 0.1509(9) 0.091(7) Uani 0.362(11) d P 2

loop_
_atom_type_symbol
_atom_type_description
_atom_type_scat_dispersion_real
_atom_type_scat_dispersion_imag
_atom_type_scat_source
C C 0.0033 0.0016 'International Tables Vol C Tables 4.2.6.8 and 6.1.1.4'
H H 0.0000 0.0000 'International Tables Vol C Tables 4.2.6.8 and 6.1.1.4'
N N 0.0061 0.0033 'International Tables Vol C Tables 4.2.6.8 and 6.1.1.4'
O O 0.0106 0.0060 'International Tables Vol C Tables 4.2.6.8 and 6.1.1.4'
F F 0.0171 0.0103 'International Tables Vol C Tables 4.2.6.8 and 6.1.1.4'
Cl Cl 0.1484 0.1585 'International Tables Vol C Tables 4.2.6.8 and 6.1.1.4'
Mn Mn 0.3368 0.7283 'International Tables Vol C Tables 4.2.6.8 and 6.1.1.4'

loop_
_geom_angle_atom_site_label_1
_geom_angle_atom_site_label_2
_geom_angle_atom_site_label_3
_geom_angle
N5 Mn1 N4 95.4(2)
N5 Mn1 N1 95.7(2)
N4 Mn1 N1 92.1(2)
N5 Mn1 N2 97.6(2)
N4 Mn1 N2 166.8(2)
N1 Mn1 N2 84.8(2)
N5 Mn1 N3 97.4(2)
N4 Mn1 N3 85.2(2)
N1 Mn1 N3 166.85(15)
N2 Mn1 N3 94.9(2)
N5 Mn1 O11 178.7(2)
N4 Mn1 O11 83.98(14)
N1 Mn1 O11 85.48(13)
N2 Mn1 O11 82.99(14)
N3 Mn1 O11 81.45(13)
C1 N1 C10 113.1(4)
C1 N1 Mn1 107.0(3)
C10 N1 Mn1 116.1(3)
C3 N2 C2 111.4(4)
C3 N2 Mn1 120.5(3)
C2 N2 Mn1 107.9(3)
C6 N3 C5 112.5(4)
C6 N3 Mn1 107.2(3)
C5 N3 Mn1 118.4(3)
C7 N4 C8 112.8(4)
C7 N4 Mn1 107.3(3)
C8 N4 Mn1 115.1(3)
N1 C1 C2 107.4(4)
N2 C2 C1 108.5(4)
N2 C3 C4 112.6(4)
C3 C4 C5 113.6(4)
N3 C5 C4 112.6(4)
N3 C6 C7 109.2(4)
N4 C7 C6 107.0(4)
N4 C8 C9 111.9(4)
C8 C9 C10 116.1(4)
N1 C10 C9 112.3(4)
C11 O11 Mn1 132.9(3)
O12 C11 O11 128.8(4)
O12 C11 C12 116.9(4)
O11 C11 C12 114.3(4)
F13 C12 F11 108.7(6)
F13 C12 F12 107.0(6)
F11 C12 F12 104.5(5)
F13 C12 C11 111.2(5)
F11 C12 C11 113.7(4)
F12 C12 C11 111.3(4)
N15 Mn2 N11 95.9(2)
N15 Mn2 N14 95.6(2)
N11 Mn2 N14 92.7(2)
N15 Mn2 N13 97.8(2)
N11 Mn2 N13 166.2(2)
N14 Mn2 N13 84.8(2)
N15 Mn2 N12 98.1(2)
N11 Mn2 N12 84.5(2)
N14 Mn2 N12 166.26(15)
N13 Mn2 N12 94.70(15)
N15 Mn2 O31 177.3(2)
N11 Mn2 O31 81.71(14)
N14 Mn2 O31 85.71(13)
N13 Mn2 O31 84.59(14)
N12 Mn2 O31 80.57(13)
C21 N11 C30 112.7(4)
C21 N11 Mn2 107.7(3)
C30 N11 Mn2 116.4(3)
C22 N12 C23 111.1(4)
C22 N12 Mn2 107.8(3)
C23 N12 Mn2 118.9(3)
C25 N13 C26 111.4(3)
C25 N13 Mn2 119.2(3)
C26 N13 Mn2 108.2(3)
C27 N14 C28 113.6(4)
C27 N14 Mn2 107.1(3)
C28 N14 Mn2 116.3(3)
N11 C21 C22 106.7(4)
N12 C22 C21 108.7(4)
N12 C23 C24 111.9(4)
C23 C24 C25 113.7(4)
N13 C25 C24 113.0(4)
N13 C26 C27 108.4(4)
N14 C27 C26 107.0(4)
N14 C28 C29 112.2(4)
C28 C29 C30 116.4(4)
N11 C30 C29 111.6(4)
C31 O31 Mn2 136.2(3)
O32 C31 O31 129.7(4)
O32 C31 C32 117.2(4)
O31 C31 C32 113.0(4)
F32 C32 F31 111.8(5)
F32 C32 F33 104.3(5)
F31 C32 F33 104.3(5)
F32 C32 C31 111.2(4)
F31 C32 C31 112.5(4)
F33 C32 C31 112.3(4)
O53 Cl5 O51 111.7(3)
O53 Cl5 O52 109.3(3)
O51 Cl5 O52 108.1(4)
O53 Cl5 O54 110.0(3)
O51 Cl5 O54 107.5(3)
O52 Cl5 O54 110.2(3)
O44X Cl4 O42X 120.7(13)
O42 Cl4 O41 115.9(8)
O42 Cl4 O44 107.2(6)
O41 Cl4 O44 112.6(9)
O44X Cl4 O41X 112.3(9)
O42X Cl4 O41X 113.0(8)
O42 Cl4 O43 107.1(6)
O41 Cl4 O43 105.9(6)
O44 Cl4 O43 107.8(6)
O44X Cl4 O43X 96.5(13)
O42X Cl4 O43X 106.2(11)
O41X Cl4 O43X 105.3(10)

loop_
_geom_bond_atom_site_label_1
_geom_bond_atom_site_label_2
_geom_bond_distance
Mn1 N5 1.530(4)
Mn1 N4 2.017(4)
Mn1 N1 2.031(4)
Mn1 N2 2.036(4)
Mn1 N3 2.043(4)
Mn1 O11 2.214(3)
N1 C1 1.478(6)
N1 C10 1.479(6)
N2 C3 1.480(6)
N2 C2 1.481(6)
N3 C6 1.478(6)
N3 C5 1.492(6)
N4 C7 1.482(6)
N4 C8 1.497(6)
C1 C2 1.509(7)
C3 C4 1.512(7)
C4 C5 1.518(8)
C6 C7 1.509(8)
C8 C9 1.507(8)
C9 C10 1.515(8)
O11 C11 1.249(5)
O12 C11 1.230(5)
C11 C12 1.531(6)
C12 F13 1.274(8)
C12 F11 1.299(6)
C12 F12 1.345(7)
Mn2 N15 1.527(4)
Mn2 N11 2.010(4)
Mn2 N14 2.028(4)
Mn2 N13 2.032(4)
Mn2 N12 2.045(4)
Mn2 O31 2.221(3)
N11 C21 1.483(6)
N11 C30 1.487(6)
N12 C22 1.483(6)
N12 C23 1.491(5)
N13 C25 1.477(6)
N13 C26 1.492(6)
N14 C27 1.477(6)
N14 C28 1.486(6)
C21 C22 1.500(7)
C23 C24 1.510(7)
C24 C25 1.512(6)
C26 C27 1.513(7)
C28 C29 1.512(8)
C29 C30 1.522(8)
O31 C31 1.248(5)
O32 C31 1.230(5)
C31 C32 1.550(6)
C32 F32 1.293(6)
C32 F31 1.307(6)
C32 F33 1.327(7)
Cl5 O53 1.418(4)
Cl5 O51 1.423(5)
Cl5 O52 1.430(4)
Cl5 O54 1.437(5)
Cl4 O44X 1.305(13)
Cl4 O42X 1.344(13)
Cl4 O42 1.374(7)
Cl4 O41 1.378(10)
Cl4 O44 1.419(10)
Cl4 O41X 1.476(15)
Cl4 O43 1.486(7)
Cl4 O43X 1.56(2)
